data_7003136
loop_
_publ_author_name
'Hinchliffe, Alan'
'Mair, Francis S.'
'McInnes, Eric J. L.'
'Pritchard, Robin G.'
'Warren, John E.'

_publ_section_title
;
 Light group 13 chloride diazadiene complexes: consequences of varying
 substituent bulk
;
_journal_issue 2
_journal_name_full 'Dalton Transactions'
_journal_page_first 222
_journal_page_last 233
_journal_paper_doi 10.1039/b712911d
_journal_year 2008
_chemical_compound_source 'synthesis as described'
_chemical_formula_moiety 'C26 H36 Al2 Cl6 N2'
_chemical_formula_sum 'C26 H36 Al2 Cl6 N2'
_chemical_formula_weight 643.23
_chemical_name_systematic
;
?
;
_space_group_IT_number 2
_symmetry_cell_setting triclinic
_symmetry_Int_Tables_number 2
_symmetry_space_group_name_Hall '-P 1'
_symmetry_space_group_name_H-M 'P -1'
_atom_sites_solution_hydrogens geom
_atom_sites_solution_primary direct
_atom_sites_solution_secondary difmap
_audit_conform_dict_location ftp://ftp.iucr.org/pub/cif_core.dic
_audit_conform_dict_name cif_core.dic
_audit_conform_dict_version 2.2
_audit_creation_date 2003-02-11T15:23:35-00:00
_audit_creation_method 'WinGX routine CIF_UPDATE'
_cell_angle_alpha 79.379(2)
_cell_angle_beta 77.968(2)
_cell_angle_gamma 66.034(4)
_cell_formula_units_Z 1
_cell_length_a 8.4674(4)
_cell_length_b 9.3576(5)
_cell_length_c 11.0134(6)
_cell_measurement_reflns_used 28755
_cell_measurement_temperature 150(2)
_cell_measurement_theta_max 27.878
_cell_measurement_theta_min 1.358
_cell_measurement_wavelength 0.71073
_cell_volume 775.03(7)
_computing_cell_refinement 'HKL Scalepack (Otwinowski & Minor 1997)'
_computing_data_collection 'Collect (Nonius BV, 1997-2000)'
_computing_data_reduction 'HKL Denzo and Scalepack (Otwinowski & Minor 1997)'
_computing_molecular_graphics 'Ortep-3 for Windows (Farrugia, 1997)'
_computing_publication_material 'WinGX publication routines (Farrugia, 1999)'
_computing_structure_refinement 'SHELXL-97 (Sheldrick, 1997)'
_computing_structure_solution 'SHELXS-97 (Sheldrick, 1990)'
_diffrn_ambient_temperature 150(2)
_diffrn_detector 'CCD plate'
_diffrn_measured_fraction_theta_full 0.941
_diffrn_measured_fraction_theta_max 0.941
_diffrn_measurement_device '95mm CCD camera on \k-goniostat'
_diffrn_measurement_device_type KappaCCD
_diffrn_measurement_method 'CCD rotation images, thick slices'
_diffrn_orient_matrix_type 'by Nonius Collect from scalepack cell'
_diffrn_orient_matrix_UB_11 -0.814784E-1
_diffrn_orient_matrix_UB_12 0.695726E-1
_diffrn_orient_matrix_UB_13 0.641216E-1
_diffrn_orient_matrix_UB_21 -0.294575E-1
_diffrn_orient_matrix_UB_22 -0.902532E-1
_diffrn_orient_matrix_UB_23 0.470617E-1
_diffrn_orient_matrix_UB_31 0.978522E-1
_diffrn_orient_matrix_UB_32 -0.293745E-1
_diffrn_orient_matrix_UB_33 0.489999E-1
_diffrn_radiation_monochromator graphite
_diffrn_radiation_probe x-ray
_diffrn_radiation_type MoK\a
_diffrn_radiation_wavelength 0.71073
_diffrn_reflns_av_R_equivalents 0.0733
_diffrn_reflns_av_unetI/netI 0.0613
_diffrn_reflns_limit_h_max 10
_diffrn_reflns_limit_h_min -9
_diffrn_reflns_limit_k_max 11
_diffrn_reflns_limit_k_min -11
_diffrn_reflns_limit_l_max 13
_diffrn_reflns_limit_l_min -13
_diffrn_reflns_number 10201
_diffrn_reflns_reduction_process
;
Scaled and merged with SORTAV
R.H. Blessing, (1987) Cryst. Rev. 1, 3-58
R.H. Blessing, (1989) J. Appl. Cryst. 22, 396-397
;
_diffrn_reflns_theta_full 25.35
_diffrn_reflns_theta_max 25.35
_diffrn_reflns_theta_min 4.17
_diffrn_source 'Enraf Nonius FR590'
_exptl_absorpt_coefficient_mu 0.631
_exptl_absorpt_correction_T_max 0.9542
_exptl_absorpt_correction_T_min 0.7979
_exptl_absorpt_correction_type multi-scan
_exptl_absorpt_process_details
;
R.H. Blessing, Acta Cryst. (1995), A51, 33-38
;
_exptl_crystal_colour orange
_exptl_crystal_density_diffrn 1.378
_exptl_crystal_density_method 'not measured'
_exptl_crystal_description plate
_exptl_crystal_F_000 334
_exptl_crystal_size_max 0.38
_exptl_crystal_size_mid 0.2
_exptl_crystal_size_min 0.08
_refine_diff_density_max 0.887
_refine_diff_density_min -0.483
_refine_diff_density_rms 0.127
_refine_ls_extinction_coef 0.023(6)
_refine_ls_extinction_expression Fc^*^=kFc[1+0.001xFc^2^\l^3^/sin(2\q)]^-1/4^
_refine_ls_extinction_method SHELXL
_refine_ls_goodness_of_fit_ref 1.116
_refine_ls_hydrogen_treatment constr
_refine_ls_matrix_type full
_refine_ls_number_parameters 168
_refine_ls_number_reflns 2670
_refine_ls_number_restraints 0
_refine_ls_restrained_S_all 1.116
_refine_ls_R_factor_all 0.1095
_refine_ls_R_factor_gt 0.102
_refine_ls_shift/su_max 0
_refine_ls_shift/su_mean 0
_refine_ls_structure_factor_coef Fsqd
_refine_ls_weighting_details 'calc w=1/[\s^2^(Fo^2^)+(0.0231P)^2^+9.7512P] where P=(Fo^2^+2Fc^2^)/3'
_refine_ls_weighting_scheme calc
_refine_ls_wR_factor_gt 0.2321
_refine_ls_wR_factor_ref 0.2361
_reflns_number_gt 2380
_reflns_number_total 2670
_reflns_threshold_expression >2sigma(I)
_cod_data_source_file b712911d.txt
_cod_data_source_block 6
_cod_database_code 7003136

loop_
_symmetry_equiv_pos_as_xyz
'x, y, z'
'-x, -y, -z'

loop_
_atom_site_label
_atom_site_type_symbol
_atom_site_fract_x
_atom_site_fract_y
_atom_site_fract_z
_atom_site_U_iso_or_equiv
_atom_site_adp_type
_atom_site_occupancy
_atom_site_calc_flag
_atom_site_refinement_flags
_atom_site_disorder_assembly
_atom_site_disorder_group
N1 N 0.3832(6) 0.4641(5) 0.6510(4) 0.0233(11) Uani 1 d . . .
Cl1 Cl 0.1264(2) 0.31259(18) 0.59919(15) 0.0376(4) Uani 1 d . . .
Cl2 Cl 0.1968(2) 0.31051(19) 0.90373(14) 0.0378(4) Uani 1 d . . .
Cl3 Cl -0.0184(2) 0.67148(18) 0.72676(18) 0.0412(4) Uani 1 d . . .
Al1 Al 0.1594(2) 0.4365(2) 0.72684(17) 0.0268(4) Uani 1 d . . .
C2 C 0.4203(7) 0.4860(6) 0.5325(5) 0.0257(13) Uani 1 d . . .
H2 H 0.3418 0.4844 0.4829 0.031 Uiso 1 calc R . .
C10 C 0.4999(7) 0.4645(7) 0.7323(5) 0.0245(12) Uani 1 d . . .
C11 C 0.4791(7) 0.6101(7) 0.7658(5) 0.0253(13) Uani 1 d . . .
C12 C 0.5884(8) 0.6027(7) 0.8487(6) 0.0315(14) Uani 1 d . . .
H12 H 0.5767 0.6971 0.8767 0.038 Uiso 1 calc R . .
C13 C 0.7128(7) 0.4615(7) 0.8905(6) 0.0303(14) Uani 1 d . . .
H13 H 0.7875 0.4598 0.9447 0.036 Uiso 1 calc R . .
C14 C 0.7278(8) 0.3229(7) 0.8531(6) 0.0297(14) Uani 1 d . . .
H14 H 0.8142 0.2267 0.8819 0.036 Uiso 1 calc R . .
C15 C 0.6189(8) 0.3198(6) 0.7737(5) 0.0274(13) Uani 1 d . . .
C16 C 0.6404(8) 0.1670(7) 0.7341(6) 0.0305(14) Uani 1 d . . .
H16 H 0.5307 0.1844 0.7026 0.037 Uiso 1 calc R . .
C17 C 0.7919(9) 0.1155(7) 0.6265(6) 0.0356(16) Uani 1 d . . .
H17A H 0.7734 0.1995 0.5567 0.053 Uiso 1 calc R . .
H17B H 0.7968 0.0198 0.5989 0.053 Uiso 1 calc R . .
H17C H 0.9022 0.0943 0.6551 0.053 Uiso 1 calc R . .
C18 C 0.6632(9) 0.0359(6) 0.8454(6) 0.0344(15) Uani 1 d . . .
H18A H 0.7732 0.0119 0.8755 0.052 Uiso 1 calc R . .
H18B H 0.6654 -0.0589 0.8181 0.052 Uiso 1 calc R . .
H18C H 0.5654 0.0716 0.9129 0.052 Uiso 1 calc R . .
C19 C 0.3514(8) 0.7691(7) 0.7168(6) 0.0303(14) Uani 1 d . . .
H19 H 0.2754 0.7499 0.6685 0.036 Uiso 1 calc R . .
C20 C 0.2323(9) 0.8659(8) 0.8237(7) 0.0413(17) Uani 1 d . . .
H20A H 0.1585 0.8117 0.8733 0.062 Uiso 1 calc R . .
H20B H 0.1582 0.9702 0.7884 0.062 Uiso 1 calc R . .
H20C H 0.3045 0.8775 0.8772 0.062 Uiso 1 calc R . .
C21 C 0.4488(9) 0.8626(7) 0.6283(6) 0.0364(15) Uani 1 d . . .
H21A H 0.5198 0.8874 0.6746 0.055 Uiso 1 calc R . .
H21B H 0.3643 0.9606 0.5924 0.055 Uiso 1 calc R . .
H21C H 0.5248 0.8 0.5611 0.055 Uiso 1 calc R . .

loop_
_atom_site_aniso_label
_atom_site_aniso_U_11
_atom_site_aniso_U_22
_atom_site_aniso_U_33
_atom_site_aniso_U_23
_atom_site_aniso_U_13
_atom_site_aniso_U_12
N1 0.026(2) 0.0127(19) 0.031(2) -0.0051(17) -0.0038(19) -0.0068(17)
Cl1 0.0404(7) 0.0369(7) 0.0426(8) -0.0082(6) -0.0081(6) -0.0195(6)
Cl2 0.0383(7) 0.0427(8) 0.0318(8) 0.0038(6) -0.0052(6) -0.0182(6)
Cl3 0.0329(7) 0.0238(7) 0.0622(10) -0.0064(7) -0.0013(7) -0.0083(6)
Al1 0.0284(8) 0.0207(8) 0.0308(9) -0.0012(6) -0.0048(7) -0.0096(6)
C2 0.030(3) 0.016(2) 0.030(3) -0.006(2) -0.004(2) -0.006(2)
C10 0.027(2) 0.033(3) 0.020(3) -0.001(2) -0.002(2) -0.019(2)
C11 0.023(2) 0.025(3) 0.027(3) -0.003(2) -0.003(2) -0.009(2)
C12 0.031(3) 0.023(3) 0.042(3) -0.005(2) 0.000(3) -0.014(2)
C13 0.022(3) 0.029(3) 0.039(3) -0.004(2) -0.006(2) -0.009(2)
C14 0.028(3) 0.022(3) 0.035(3) -0.001(2) -0.005(2) -0.005(2)
C15 0.032(3) 0.020(2) 0.028(3) -0.002(2) -0.002(2) -0.010(2)
C16 0.039(3) 0.022(3) 0.032(3) -0.003(2) -0.007(2) -0.011(2)
C17 0.041(3) 0.021(3) 0.036(3) -0.004(2) -0.010(3) -0.001(3)
C18 0.044(3) 0.014(3) 0.043(4) 0.001(2) -0.007(3) -0.011(2)
C19 0.035(3) 0.020(3) 0.034(3) 0.000(2) -0.010(2) -0.008(2)
C20 0.039(3) 0.038(3) 0.042(4) -0.010(3) -0.010(3) -0.006(3)
C21 0.049(3) 0.022(3) 0.040(3) 0.001(2) -0.008(3) -0.017(3)

loop_
_atom_type_symbol
_atom_type_description
_atom_type_scat_dispersion_real
_atom_type_scat_dispersion_imag
_atom_type_scat_source
C C 0.0033 0.0016 'International Tables Vol C Tables 4.2.6.8 and 6.1.1.4'
H H 0 0 'International Tables Vol C Tables 4.2.6.8 and 6.1.1.4'
Al Al 0.0645 0.0514 'International Tables Vol C Tables 4.2.6.8 and 6.1.1.4'
Cl Cl 0.1484 0.1585 'International Tables Vol C Tables 4.2.6.8 and 6.1.1.4'
N N 0.0061 0.0033 'International Tables Vol C Tables 4.2.6.8 and 6.1.1.4'

loop_
_geom_angle_atom_site_label_1
_geom_angle_atom_site_label_2
_geom_angle_atom_site_label_3
_geom_angle
_geom_angle_site_symmetry_1
_geom_angle_site_symmetry_3
_geom_angle_publ_flag
C2 N1 C10 120.6(5) . . ?
C2 N1 Al1 119.7(4) . . ?
C10 N1 Al1 119.7(3) . . ?
N1 Al1 Cl2 106.85(16) . . ?
N1 Al1 Cl3 101.33(15) . . ?
Cl2 Al1 Cl3 115.41(10) . . ?
N1 Al1 Cl1 103.31(16) . . ?
Cl2 Al1 Cl1 113.99(10) . . ?
Cl3 Al1 Cl1 113.99(10) . . ?
N1 C2 C2 123.7(7) . 2_666 ?
N1 C2 H2 118.1 . . ?
C2 C2 H2 118.1 2_666 . ?
C15 C10 C11 124.9(5) . . ?
C15 C10 N1 116.8(5) . . ?
C11 C10 N1 118.2(5) . . ?
C12 C11 C10 115.7(5) . . ?
C12 C11 C19 119.8(5) . . ?
C10 C11 C19 124.5(5) . . ?
C13 C12 C11 121.8(6) . . ?
C13 C12 H12 119.1 . . ?
C11 C12 H12 119.1 . . ?
C14 C13 C12 119.6(6) . . ?
C14 C13 H13 120.2 . . ?
C12 C13 H13 120.2 . . ?
C13 C14 C15 122.1(5) . . ?
C13 C14 H14 119 . . ?
C15 C14 H14 119 . . ?
C10 C15 C14 115.9(5) . . ?
C10 C15 C16 123.6(6) . . ?
C14 C15 C16 120.5(5) . . ?
C15 C16 C17 111.6(5) . . ?
C15 C16 C18 111.6(5) . . ?
C17 C16 C18 111.0(5) . . ?
C15 C16 H16 107.4 . . ?
C17 C16 H16 107.4 . . ?
C18 C16 H16 107.4 . . ?
C16 C17 H17A 109.5 . . ?
C16 C17 H17B 109.5 . . ?
H17A C17 H17B 109.5 . . ?
C16 C17 H17C 109.5 . . ?
H17A C17 H17C 109.5 . . ?
H17B C17 H17C 109.5 . . ?
C16 C18 H18A 109.5 . . ?
C16 C18 H18B 109.5 . . ?
H18A C18 H18B 109.5 . . ?
C16 C18 H18C 109.5 . . ?
H18A C18 H18C 109.5 . . ?
H18B C18 H18C 109.5 . . ?
C11 C19 C21 110.7(5) . . ?
C11 C19 C20 111.9(5) . . ?
C21 C19 C20 110.0(5) . . ?
C11 C19 H19 108 . . ?
C21 C19 H19 108 . . ?
C20 C19 H19 108 . . ?
C19 C20 H20A 109.5 . . ?
C19 C20 H20B 109.5 . . ?
H20A C20 H20B 109.5 . . ?
C19 C20 H20C 109.5 . . ?
H20A C20 H20C 109.5 . . ?
H20B C20 H20C 109.5 . . ?
C19 C21 H21A 109.5 . . ?
C19 C21 H21B 109.5 . . ?
H21A C21 H21B 109.5 . . ?
C19 C21 H21C 109.5 . . ?
H21A C21 H21C 109.5 . . ?
H21B C21 H21C 109.5 . . ?

loop_
_geom_bond_atom_site_label_1
_geom_bond_atom_site_label_2
_geom_bond_distance
_geom_bond_site_symmetry_2
_geom_bond_publ_flag
N1 C2 1.276(7) . ?
N1 C10 1.467(7) . ?
N1 Al1 2.003(5) . ?
Cl1 Al1 2.104(3) . ?
Cl2 Al1 2.096(2) . ?
Cl3 Al1 2.100(2) . ?
C2 C2 1.489(12) 2_666 ?
C2 H2 0.95 . ?
C10 C15 1.383(8) . ?
C10 C11 1.410(8) . ?
C11 C12 1.404(9) . ?
C11 C19 1.521(8) . ?
C12 C13 1.384(8) . ?
C12 H12 0.95 . ?
C13 C14 1.382(9) . ?
C13 H13 0.95 . ?
C14 C15 1.408(9) . ?
C14 H14 0.95 . ?
C15 C16 1.501(8) . ?
C16 C17 1.535(9) . ?
C16 C18 1.548(8) . ?
C16 H16 1 . ?
C17 H17A 0.98 . ?
C17 H17B 0.98 . ?
C17 H17C 0.98 . ?
C18 H18A 0.98 . ?
C18 H18B 0.98 . ?
C18 H18C 0.98 . ?
C19 C21 1.528(9) . ?
C19 C20 1.543(9) . ?
C19 H19 1 . ?
C20 H20A 0.98 . ?
C20 H20B 0.98 . ?
C20 H20C 0.98 . ?
C21 H21A 0.98 . ?
C21 H21B 0.98 . ?
C21 H21C 0.98 . ?

loop_
_geom_torsion_atom_site_label_1
_geom_torsion_atom_site_label_2
_geom_torsion_atom_site_label_3
_geom_torsion_atom_site_label_4
_geom_torsion
_geom_torsion_site_symmetry_1
_geom_torsion_site_symmetry_2
_geom_torsion_site_symmetry_3
_geom_torsion_site_symmetry_4
_geom_torsion_publ_flag
C2 N1 Al1 Cl2 155.8(4) . . . . ?
C10 N1 Al1 Cl2 -26.4(4) . . . . ?
C2 N1 Al1 Cl3 -83.0(4) . . . . ?
C10 N1 Al1 Cl3 94.7(4) . . . . ?
C2 N1 Al1 Cl1 35.2(4) . . . . ?
C10 N1 Al1 Cl1 -147.0(3) . . . . ?
C10 N1 C2 C2 -0.3(9) . . . 2_666 ?
Al1 N1 C2 C2 177.5(5) . . . 2_666 ?
C2 N1 C10 C15 -96.0(6) . . . . ?
Al1 N1 C10 C15 86.2(5) . . . . ?
C2 N1 C10 C11 86.2(6) . . . . ?
Al1 N1 C10 C11 -91.6(5) . . . . ?
C15 C10 C11 C12 -0.7(8) . . . . ?
N1 C10 C11 C12 177.0(5) . . . . ?
C15 C10 C11 C19 178.1(5) . . . . ?
N1 C10 C11 C19 -4.2(8) . . . . ?
C10 C11 C12 C13 2.3(8) . . . . ?
C19 C11 C12 C13 -176.6(5) . . . . ?
C11 C12 C13 C14 -1.8(9) . . . . ?
C12 C13 C14 C15 -0.5(9) . . . . ?
C11 C10 C15 C14 -1.4(8) . . . . ?
N1 C10 C15 C14 -179.0(5) . . . . ?
C11 C10 C15 C16 -178.7(5) . . . . ?
N1 C10 C15 C16 3.6(8) . . . . ?
C13 C14 C15 C10 2.0(9) . . . . ?
C13 C14 C15 C16 179.4(6) . . . . ?
C10 C15 C16 C17 96.9(7) . . . . ?
C14 C15 C16 C17 -80.3(7) . . . . ?
C10 C15 C16 C18 -138.2(6) . . . . ?
C14 C15 C16 C18 44.6(8) . . . . ?
C12 C11 C19 C21 68.9(7) . . . . ?
C10 C11 C19 C21 -109.8(7) . . . . ?
C12 C11 C19 C20 -54.2(8) . . . . ?
C10 C11 C19 C20 127.1(6) . . . . ?
